data_4001171
loop_
_publ_author_name
'Wang, Xi-Sen'
'Ma, Shengqian'
'Rauch, Karsten'
'Simmons, Jason M.'
'Yuan, Daqiang'
'Wang, Xiaoping'
'Yildirim, Taner'
'Cole, William C.'
'L\'opez, Joseph J.'
'Meijere, Armin de'
'Zhou, Hong-Cai'

_publ_section_title
;
 Metal&#x2212;Organic Frameworks Based on Double-Bond-Coupled
 Di-Isophthalate Linkers with High Hydrogen and Methane Uptakes
;
_journal_issue 9
_journal_name_full 'Chemistry of Materials'
_journal_page_first 3145
_journal_paper_doi 10.1021/cm800403d
_journal_volume 20
_journal_year 2008
_chemical_formula_moiety '[(C18H12O8)(C4H9NO)4]'
_chemical_formula_sum 'C34 H48 N4 O12'
_chemical_formula_weight 704.76
_chemical_melting_point ?
_chemical_name_common sbtc
_chemical_name_systematic
; 
 ? 
;
_space_group_IT_number 2
_symmetry_cell_setting triclinic
_symmetry_space_group_name_Hall '-P 1'
_symmetry_space_group_name_H-M 'P -1'
_atom_sites_solution_hydrogens geom
_atom_sites_solution_primary direct
_atom_sites_solution_secondary difmap
_audit_creation_method SHELXL-97
_cell_angle_alpha 65.560(18)
_cell_angle_beta 89.18(2)
_cell_angle_gamma 88.097(19)
_cell_formula_units_Z 1
_cell_length_a 7.320(7)
_cell_length_b 10.709(10)
_cell_length_c 12.668(10)
_cell_measurement_temperature 476(2)
_cell_volume 903.6(14)
_computing_cell_refinement 'Bruker SMART'
_computing_data_collection 'Bruker SMART'
_computing_data_reduction 'Bruker SHELXTL'
_computing_molecular_graphics 'Bruker SHELXTL'
_computing_publication_material 'Bruker SHELXTL'
_computing_structure_refinement 'SHELXL-97 (Sheldrick, 1997)'
_computing_structure_solution 'SHELXS-97 (Sheldrick, 1990)'
_diffrn_ambient_temperature 476(2)
_diffrn_measured_fraction_theta_full 0.808
_diffrn_measured_fraction_theta_max 0.808
_diffrn_measurement_device_type 'CCD area detector'
_diffrn_measurement_method 'phi and omega scans'
_diffrn_radiation_monochromator graphite
_diffrn_radiation_source 'fine-focus sealed tube'
_diffrn_radiation_type MoK\a
_diffrn_radiation_wavelength 0.71073
_diffrn_reflns_av_R_equivalents 0.0904
_diffrn_reflns_av_sigmaI/netI 0.0435
_diffrn_reflns_limit_h_max 8
_diffrn_reflns_limit_h_min -2
_diffrn_reflns_limit_k_max 11
_diffrn_reflns_limit_k_min -11
_diffrn_reflns_limit_l_max 10
_diffrn_reflns_limit_l_min -12
_diffrn_reflns_number 2310
_diffrn_reflns_theta_full 23.28
_diffrn_reflns_theta_max 23.28
_diffrn_reflns_theta_min 1.77
_exptl_absorpt_coefficient_mu 0.098
_exptl_absorpt_correction_type none
_exptl_crystal_colour COLORLESS
_exptl_crystal_density_diffrn 1.295
_exptl_crystal_density_meas ?
_exptl_crystal_density_method 'not measured'
_exptl_crystal_description BLOCK
_exptl_crystal_F_000 376
_exptl_crystal_size_max 0.066
_exptl_crystal_size_mid 0.15
_exptl_crystal_size_min 0.35
_refine_diff_density_max 0.312
_refine_diff_density_min -0.370
_refine_diff_density_rms 0.098
_refine_ls_extinction_method none
_refine_ls_goodness_of_fit_ref 1.248
_refine_ls_hydrogen_treatment mixed
_refine_ls_matrix_type full
_refine_ls_number_parameters 226
_refine_ls_number_reflns 2103
_refine_ls_number_restraints 0
_refine_ls_restrained_S_all 1.248
_refine_ls_R_factor_all 0.1289
_refine_ls_R_factor_gt 0.1180
_refine_ls_shift/su_max 0.001
_refine_ls_shift/su_mean 0.000
_refine_ls_structure_factor_coef Fsqd
_refine_ls_weighting_details 'calc w=1/[\s^2^(Fo^2^)+(0.1430P)^2^+1.5687P] where P=(Fo^2^+2Fc^2^)/3'
_refine_ls_weighting_scheme calc
_refine_ls_wR_factor_gt 0.3004
_refine_ls_wR_factor_ref 0.3105
_reflns_number_gt 1858
_reflns_number_total 2103
_reflns_threshold_expression >2sigma(I)
_cod_data_source_file cm800403d-file007.cif
_cod_data_source_block xamd745
_cod_depositor_comments
;
The following automatic conversions were performed:

'_chemical_melting_point' value 'NOT MEASURED' was changed to '?' -
the value is undefined or not given.

'_symmetry_cell_setting' value
'Triclinic' changed to 'triclinic' according to
/home/saulius/struct/CIF-dictionaries/cif_core.dic dictionary named
'cif_core.dic' version 2.4.1 from 2010-06-29.

Automatic conversion script
Id: cif_fix_values 1715 2011-07-08 13:25:40Z adriana 

The following automatic conversions were performed:

'_exptl_crystal_density_meas' value 'none' was changed to '?' - the
value is perceived as not measured.

Automatic conversion script
Id: cif_fix_values 3008 2015-01-20 13:52:24Z robertas 
;
_cod_original_sg_symbol_H-M P-1
_cod_database_code 4001171

loop_
_symmetry_equiv_pos_as_xyz
'x, y, z'
'-x, -y, -z'

loop_
_atom_site_label
_atom_site_type_symbol
_atom_site_fract_x
_atom_site_fract_y
_atom_site_fract_z
_atom_site_U_iso_or_equiv
_atom_site_adp_type
_atom_site_occupancy
_atom_site_symmetry_multiplicity
_atom_site_calc_flag
_atom_site_refinement_flags
O2 O 0.2460(6) 0.6261(5) 0.1792(5) 0.074(2) Uani 1 1 d .
H2A H 0.2900 0.6873 0.1221 0.110 Uiso 1 1 calc R
O4 O -0.0294(6) 0.1043(4) 0.5912(4) 0.0654(17) Uani 1 1 d .
H4B H 0.0293 0.0321 0.6242 0.098 Uiso 1 1 calc R
O6 O -0.1046(6) 0.1420(4) 0.2898(5) 0.0642(16) Uani 1 1 d .
O3 O 0.2384(7) 0.1801(5) 0.5153(6) 0.088(2) Uani 1 1 d .
N2 N -0.2788(8) 0.3299(5) 0.2004(5) 0.0530(17) Uani 1 1 d .
O1 O 0.0131(8) 0.7693(6) 0.1370(6) 0.116(3) Uani 1 1 d .
C9 C -0.4526(8) 0.5348(6) 0.4532(6) 0.048(2) Uani 1 1 d .
H9A H -0.5043 0.6176 0.4013 0.058 Uiso 1 1 calc R
C5 C -0.2723(8) 0.4947(5) 0.4225(5) 0.0355(16) Uani 1 1 d .
C4 C -0.1826(8) 0.5882(6) 0.3272(6) 0.0448(18) Uani 1 1 d .
H4A H -0.2390 0.6726 0.2827 0.054 Uiso 1 1 calc R
C8 C 0.0716(8) 0.4312(6) 0.3619(6) 0.0473(19) Uani 1 1 d .
H8A H 0.1879 0.4105 0.3420 0.057 Uiso 1 1 calc R
C7 C -0.0176(8) 0.3343(6) 0.4564(6) 0.0391(17) Uani 1 1 d .
C6 C -0.1901(8) 0.3676(6) 0.4835(6) 0.0387(17) Uani 1 1 d .
H6A H -0.2529 0.3023 0.5448 0.046 Uiso 1 1 calc R
C3 C -0.0092(7) 0.5572(6) 0.2975(6) 0.0381(17) Uani 1 1 d .
C2 C 0.0814(8) 0.6625(6) 0.1959(6) 0.0458(19) Uani 1 1 d .
C17 C -0.2492(9) 0.2097(7) 0.2864(7) 0.0492(19) Uani 1 1 d .
C1 C 0.0787(9) 0.1985(6) 0.5217(7) 0.051(2) Uani 1 1 d .
C16 C -0.4450(11) 0.4127(9) 0.1848(9) 0.085(3) Uani 1 1 d .
H16A H -0.5280 0.3663 0.2471 0.127 Uiso 1 1 calc R
H16B H -0.5006 0.4271 0.1124 0.127 Uiso 1 1 calc R
H16C H -0.4164 0.4997 0.1846 0.127 Uiso 1 1 calc R
C15 C -0.1414(11) 0.3868(8) 0.1111(8) 0.070(2) Uani 1 1 d .
H15A H -0.0373 0.3247 0.1285 0.105 Uiso 1 1 calc R
H15B H -0.1047 0.4733 0.1084 0.105 Uiso 1 1 calc R
H15C H -0.1913 0.4001 0.0374 0.105 Uiso 1 1 calc R
C14 C -0.3933(10) 0.1489(7) 0.3779(7) 0.062(2) Uani 1 1 d .
H14A H -0.3519 0.0598 0.4326 0.093 Uiso 1 1 calc R
H14B H -0.5042 0.1405 0.3421 0.093 Uiso 1 1 calc R
H14C H -0.4158 0.2074 0.4174 0.093 Uiso 1 1 calc R
O5 O 0.4478(6) 0.7772(5) 0.0127(5) 0.0653(17) Uani 1 1 d .
N1 N 0.5726(7) 0.9398(6) -0.1423(6) 0.0559(17) Uani 1 1 d .
C13 C 0.4367(8) 0.8919(7) -0.0702(7) 0.051(2) Uani 1 1 d .
C12 C 0.5693(12) 1.0738(8) -0.2394(8) 0.077(3) Uani 1 1 d .
H12A H 0.4510 1.1172 -0.2442 0.116 Uiso 1 1 calc R
H12B H 0.5940 1.0632 -0.3099 0.116 Uiso 1 1 calc R
H12C H 0.6606 1.1294 -0.2282 0.116 Uiso 1 1 calc R
C11 C 0.2658(9) 0.9774(7) -0.0913(7) 0.059(2) Uani 1 1 d .
H11A H 0.1766 0.9294 -0.0337 0.089 Uiso 1 1 calc R
H11B H 0.2193 0.9956 -0.1669 0.089 Uiso 1 1 calc R
H11C H 0.2910 1.0626 -0.0869 0.089 Uiso 1 1 calc R
C10 C 0.7462(10) 0.8596(9) -0.1208(8) 0.078(3) Uani 1 1 d .
H10A H 0.7335 0.7744 -0.0540 0.116 Uiso 1 1 calc R
H10B H 0.8414 0.9108 -0.1073 0.116 Uiso 1 1 calc R
H10C H 0.7769 0.8414 -0.1872 0.116 Uiso 1 1 calc R

loop_
_atom_site_aniso_label
_atom_site_aniso_U_11
_atom_site_aniso_U_22
_atom_site_aniso_U_33
_atom_site_aniso_U_23
_atom_site_aniso_U_13
_atom_site_aniso_U_12
O2 0.042(3) 0.051(3) 0.087(5) 0.010(3) 0.039(3) 0.010(2)
O4 0.053(3) 0.043(3) 0.066(4) 0.009(2) 0.030(2) 0.012(2)
O6 0.063(3) 0.045(3) 0.063(4) -0.003(2) 0.028(3) 0.018(2)
O3 0.042(3) 0.061(3) 0.117(6) 0.006(3) 0.029(3) 0.014(2)
N2 0.064(4) 0.043(3) 0.046(5) -0.014(3) 0.005(3) 0.017(3)
O1 0.062(4) 0.077(4) 0.127(6) 0.037(4) 0.063(4) 0.026(3)
C9 0.036(3) 0.031(3) 0.059(6) -0.002(3) 0.014(3) 0.008(2)
C5 0.038(3) 0.036(3) 0.032(5) -0.014(3) 0.011(3) -0.001(2)
C4 0.035(3) 0.040(3) 0.053(5) -0.013(3) 0.014(3) -0.001(3)
C8 0.035(3) 0.045(4) 0.058(6) -0.019(3) 0.021(3) 0.001(3)
C7 0.037(3) 0.039(3) 0.037(5) -0.012(3) 0.014(3) 0.001(2)
C6 0.037(3) 0.034(3) 0.039(5) -0.009(3) 0.016(3) -0.007(2)
C3 0.032(3) 0.037(3) 0.038(5) -0.008(3) 0.011(3) -0.002(2)
C2 0.033(3) 0.042(4) 0.047(5) -0.003(3) 0.007(3) 0.008(3)
C17 0.056(4) 0.047(4) 0.044(5) -0.019(3) 0.009(3) 0.004(3)
C1 0.042(4) 0.042(4) 0.053(5) -0.005(3) 0.019(3) 0.004(3)
C16 0.062(5) 0.086(6) 0.109(9) -0.045(6) -0.011(5) 0.026(4)
C15 0.084(6) 0.053(4) 0.057(6) -0.008(4) 0.026(4) -0.004(4)
C14 0.055(4) 0.062(4) 0.068(6) -0.025(4) 0.025(4) -0.008(3)
O5 0.041(3) 0.054(3) 0.068(4) 0.007(3) 0.029(2) -0.001(2)
N1 0.049(3) 0.054(3) 0.053(5) -0.010(3) 0.021(3) -0.007(3)
C13 0.037(4) 0.049(4) 0.056(6) -0.011(4) 0.016(3) -0.010(3)
C12 0.090(6) 0.059(5) 0.064(7) -0.006(4) 0.030(5) -0.026(4)
C11 0.053(4) 0.055(4) 0.062(6) -0.017(4) 0.013(4) -0.005(3)
C10 0.042(4) 0.099(6) 0.081(8) -0.026(5) 0.024(4) -0.003(4)

loop_
_atom_type_symbol
_atom_type_description
_atom_type_scat_dispersion_real
_atom_type_scat_dispersion_imag
_atom_type_scat_source
C C 0.0033 0.0016 'International Tables Vol C Tables 4.2.6.8 and 6.1.1.4'
H H 0.0000 0.0000 'International Tables Vol C Tables 4.2.6.8 and 6.1.1.4'
N N 0.0061 0.0033 'International Tables Vol C Tables 4.2.6.8 and 6.1.1.4'
O O 0.0106 0.0060 'International Tables Vol C Tables 4.2.6.8 and 6.1.1.4'

loop_
_geom_angle_atom_site_label_1
_geom_angle_atom_site_label_2
_geom_angle_atom_site_label_3
_geom_angle
_geom_angle_site_symmetry_1
C2 O2 H2A 109.5 .
C1 O4 H4B 109.5 .
C17 N2 C16 124.6(7) .
C17 N2 C15 119.9(6) .
C16 N2 C15 115.5(6) .
C9 C9 C5 126.4(7) 2_466
C9 C9 H9A 116.8 2_466
C5 C9 H9A 116.8 .
C6 C5 C4 118.6(5) .
C6 C5 C9 123.0(5) .
C4 C5 C9 118.4(5) .
C5 C4 C3 120.5(6) .
C5 C4 H4A 119.7 .
C3 C4 H4A 119.7 .
C3 C8 C7 121.0(6) .
C3 C8 H8A 119.5 .
C7 C8 H8A 119.5 .
C6 C7 C8 118.2(5) .
C6 C7 C1 123.9(6) .
C8 C7 C1 117.9(5) .
C7 C6 C5 122.0(6) .
C7 C6 H6A 119.0 .
C5 C6 H6A 119.0 .
C8 C3 C4 119.5(6) .
C8 C3 C2 122.4(5) .
C4 C3 C2 118.1(5) .
O1 C2 O2 123.0(6) .
O1 C2 C3 123.9(5) .
O2 C2 C3 113.1(5) .
O6 C17 N2 120.2(7) .
O6 C17 C14 119.6(6) .
N2 C17 C14 120.1(6) .
O3 C1 O4 123.3(6) .
O3 C1 C7 123.3(6) .
O4 C1 C7 113.3(5) .
N2 C16 H16A 109.5 .
N2 C16 H16B 109.5 .
H16A C16 H16B 109.5 .
N2 C16 H16C 109.5 .
H16A C16 H16C 109.5 .
H16B C16 H16C 109.5 .
N2 C15 H15A 109.5 .
N2 C15 H15B 109.5 .
H15A C15 H15B 109.5 .
N2 C15 H15C 109.5 .
H15A C15 H15C 109.5 .
H15B C15 H15C 109.5 .
C17 C14 H14A 109.5 .
C17 C14 H14B 109.5 .
H14A C14 H14B 109.5 .
C17 C14 H14C 109.5 .
H14A C14 H14C 109.5 .
H14B C14 H14C 109.5 .
C13 N1 C12 124.0(6) .
C13 N1 C10 119.2(6) .
C12 N1 C10 116.7(6) .
O5 C13 N1 121.4(6) .
O5 C13 C11 120.5(6) .
N1 C13 C11 118.0(6) .
N1 C12 H12A 109.5 .
N1 C12 H12B 109.5 .
H12A C12 H12B 109.5 .
N1 C12 H12C 109.5 .
H12A C12 H12C 109.5 .
H12B C12 H12C 109.5 .
C13 C11 H11A 109.5 .
C13 C11 H11B 109.5 .
H11A C11 H11B 109.5 .
C13 C11 H11C 109.5 .
H11A C11 H11C 109.5 .
H11B C11 H11C 109.5 .
N1 C10 H10A 109.5 .
N1 C10 H10B 109.5 .
H10A C10 H10B 109.5 .
N1 C10 H10C 109.5 .
H10A C10 H10C 109.5 .
H10B C10 H10C 109.5 .

loop_
_geom_bond_atom_site_label_1
_geom_bond_atom_site_label_2
_geom_bond_distance
_geom_bond_site_symmetry_2
O2 C2 1.295(7) .
O2 H2A 0.8200 .
O4 C1 1.310(7) .
O4 H4B 0.8200 .
O6 C17 1.254(8) .
O3 C1 1.186(8) .
N2 C17 1.311(8) .
N2 C16 1.447(9) .
N2 C15 1.449(10) .
O1 C2 1.175(8) .
C9 C9 1.312(13) 2_466
C9 C5 1.471(8) .
C9 H9A 0.9300 .
C5 C6 1.378(8) .
C5 C4 1.383(9) .
C4 C3 1.387(8) .
C4 H4A 0.9300 .
C8 C3 1.374(8) .
C8 C7 1.390(9) .
C8 H8A 0.9300 .
C7 C6 1.378(8) .
C7 C1 1.500(8) .
C6 H6A 0.9300 .
C3 C2 1.480(9) .
C17 C14 1.506(10) .
C16 H16A 0.9600 .
C16 H16B 0.9600 .
C16 H16C 0.9600 .
C15 H15A 0.9600 .
C15 H15B 0.9600 .
C15 H15C 0.9600 .
C14 H14A 0.9600 .
C14 H14B 0.9600 .
C14 H14C 0.9600 .
O5 C13 1.243(8) .
N1 C13 1.306(9) .
N1 C12 1.453(9) .
N1 C10 1.473(9) .
C13 C11 1.486(9) .
C12 H12A 0.9600 .
C12 H12B 0.9600 .
C12 H12C 0.9600 .
C11 H11A 0.9600 .
C11 H11B 0.9600 .
C11 H11C 0.9600 .
C10 H10A 0.9600 .
C10 H10B 0.9600 .
C10 H10C 0.9600 .
